data_7151633
loop_
_publ_author_name
'Cheng, Ge'
'Slawin, Alexandra M. Z.'
'Vautravers, Nicolas R.'
'Andr\'e, Pascal'
'Morris, Russell E.'
'Samuel, Ifor D. W.'
'Cole-Hamilton, David'

_publ_section_title
;
 Synthesis of hybrid dendritic molecules with diazaphospholidine oxide
 grafted at the surface of octavinylsilsesquioxane (OVS).
;
_journal_issue 4
_journal_name_full 'Organic &amp; biomolecular chemistry'
_journal_page_first 1189
_journal_page_last 1200
_journal_paper_doi 10.1039/C0OB00297F
_journal_volume 9
_journal_year 2011
_chemical_formula_moiety 'C18 H20 Br N2 O2 P'
_chemical_formula_sum 'C18 H20 Br N2 O2 P'
_chemical_formula_weight 407.24
_chemical_name_systematic
;
?
;
_space_group_IT_number 14
_symmetry_cell_setting monoclinic
_symmetry_space_group_name_Hall '-P 2yn'
_symmetry_space_group_name_H-M 'P 1 21/n 1'
_atom_sites_solution_hydrogens geom
_atom_sites_solution_primary direct
_atom_sites_solution_secondary difmap
_audit_creation_method SHELXL-97
_cell_angle_alpha 90.00
_cell_angle_beta 103.824(3)
_cell_angle_gamma 90.00
_cell_formula_units_Z 4
_cell_length_a 9.3517(18)
_cell_length_b 16.960(3)
_cell_length_c 11.251(2)
_cell_measurement_reflns_used 112
_cell_measurement_temperature 125(2)
_cell_measurement_theta_max 28
_cell_measurement_theta_min 12
_cell_volume 1732.8(5)
_computing_cell_refinement 'Bruker SMART'
_computing_data_collection 'Bruker SMART'
_computing_data_reduction 'Bruker SHELXTL'
_computing_molecular_graphics 'Bruker SHELXTL'
_computing_publication_material 'Bruker SHELXTL'
_computing_structure_refinement 'SHELXL-97 (Sheldrick, 1997)'
_computing_structure_solution 'SHELXS-97 (Sheldrick, 1990)'
_diffrn_ambient_temperature 125(2)
_diffrn_measured_fraction_theta_full 0.980
_diffrn_measured_fraction_theta_max 0.980
_diffrn_measurement_device_type 'CCD area detector'
_diffrn_measurement_method '\w and \f scans'
_diffrn_radiation_monochromator graphite
_diffrn_radiation_source 'fine-focus sealed tube'
_diffrn_radiation_type MoK\a
_diffrn_radiation_wavelength 0.71073
_diffrn_reflns_av_R_equivalents 0.1023
_diffrn_reflns_av_sigmaI/netI 0.0887
_diffrn_reflns_limit_h_max 10
_diffrn_reflns_limit_h_min -11
_diffrn_reflns_limit_k_max 20
_diffrn_reflns_limit_k_min -20
_diffrn_reflns_limit_l_max 10
_diffrn_reflns_limit_l_min -13
_diffrn_reflns_number 10231
_diffrn_reflns_theta_full 25.38
_diffrn_reflns_theta_max 25.38
_diffrn_reflns_theta_min 2.22
_exptl_absorpt_coefficient_mu 2.478
_exptl_absorpt_correction_T_max 1.00000
_exptl_absorpt_correction_T_min 0.739257
_exptl_absorpt_correction_type multi-scan
_exptl_absorpt_process_details sadabs
_exptl_crystal_colour colourless
_exptl_crystal_density_diffrn 1.561
_exptl_crystal_density_method 'not measured'
_exptl_crystal_description prism
_exptl_crystal_F_000 832
_exptl_crystal_size_max .1
_exptl_crystal_size_mid .1
_exptl_crystal_size_min .1
_refine_diff_density_max 1.236
_refine_diff_density_min -2.114
_refine_diff_density_rms 0.184
_refine_ls_extinction_coef 0.043(5)
_refine_ls_extinction_expression Fc^*^=kFc[1+0.001xFc^2^\l^3^/sin(2\q)]^-1/4^
_refine_ls_extinction_method SHELXL
_refine_ls_goodness_of_fit_ref 1.092
_refine_ls_hydrogen_treatment constr
_refine_ls_matrix_type full
_refine_ls_number_parameters 219
_refine_ls_number_reflns 3132
_refine_ls_number_restraints 0
_refine_ls_restrained_S_all 1.092
_refine_ls_R_factor_all 0.1268
_refine_ls_R_factor_gt 0.0821
_refine_ls_shift/su_max 0.009
_refine_ls_shift/su_mean 0.001
_refine_ls_structure_factor_coef Fsqd
_refine_ls_weighting_details 'calc w=1/[\s^2^(Fo^2^)+(0.1449P)^2^+8.3970P] where P=(Fo^2^+2Fc^2^)/3'
_refine_ls_weighting_scheme calc
_refine_ls_wR_factor_gt 0.2086
_refine_ls_wR_factor_ref 0.2893
_reflns_number_gt 1833
_reflns_number_total 3132
_reflns_threshold_expression >2sigma(I)
_cod_data_source_file C0OB00297F.TXT
_cod_data_source_block 8
_cod_depositor_comments
;
The following automatic conversions were performed:
'_symmetry_cell_setting' value 'Monoclinic' changed to 'monoclinic'
according to '/home/saulius/struct/CIF-dictionaries/cif_core.dic'
dictionary named 'cif_core.dic' version 2.4.1 from 2010-06-29.

Automatic conversion script
Id: cif_fix_enum 1555 2011-01-17 13:19:09Z saulius 
;
_cod_original_cell_volume 1732.8(6)
_cod_original_sg_symbol_H-M P2(1)/n
_cod_database_code 7151633

loop_
_symmetry_equiv_pos_as_xyz
'x, y, z'
'-x+1/2, y+1/2, -z+1/2'
'-x, -y, -z'
'x-1/2, -y-1/2, z-1/2'

loop_
_atom_site_label
_atom_site_type_symbol
_atom_site_fract_x
_atom_site_fract_y
_atom_site_fract_z
_atom_site_U_iso_or_equiv
_atom_site_adp_type
_atom_site_occupancy
_atom_site_symmetry_multiplicity
_atom_site_calc_flag
_atom_site_refinement_flags
_atom_site_disorder_assembly
_atom_site_disorder_group
P1 P -0.3075(3) 0.40907(12) 0.65039(19) 0.0349(7) Uani 1 1 d . . .
O1 O -0.3280(6) 0.3975(3) 0.5175(5) 0.0372(14) Uani 1 1 d . . .
C1 C -0.1490(10) 0.3509(5) 0.7272(7) 0.037(2) Uani 1 1 d . . .
C2 C -0.0867(11) 0.3535(5) 0.8549(8) 0.042(2) Uani 1 1 d . . .
O2 O -0.1477(7) 0.4051(4) 0.9213(5) 0.0441(16) Uani 1 1 d . . .
C3 C 0.0262(11) 0.3022(6) 0.9061(8) 0.044(2) Uani 1 1 d . . .
H3A H 0.0658 0.3025 0.9921 0.052 Uiso 1 1 calc R . .
C4 C 0.0818(10) 0.2506(6) 0.8338(8) 0.048(2) Uani 1 1 d . . .
H4A H 0.1584 0.2152 0.8704 0.058 Uiso 1 1 calc R . .
C5 C 0.0271(10) 0.2501(5) 0.7091(9) 0.045(2) Uani 1 1 d . . .
Br5 Br 0.10152(12) 0.18004(5) 0.60702(10) 0.0546(6) Uani 1 1 d . . .
C6 C -0.0888(11) 0.3001(5) 0.6560(8) 0.041(2) Uani 1 1 d . . .
H6A H -0.1270 0.2992 0.5699 0.049 Uiso 1 1 calc R . .
C7 C -0.0798(13) 0.4158(7) 1.0466(8) 0.059(3) Uani 1 1 d . . .
H7A H -0.0850 0.3665 1.0909 0.088 Uiso 1 1 calc R . .
H7B H -0.1309 0.4576 1.0802 0.088 Uiso 1 1 calc R . .
H7C H 0.0235 0.4306 1.0557 0.088 Uiso 1 1 calc R . .
N1 N -0.4443(7) 0.3861(4) 0.7093(6) 0.0351(16) Uani 1 1 d . . .
C8 C -0.5873(10) 0.3530(5) 0.6324(8) 0.042(2) Uani 1 1 d . . .
H8A H -0.5814 0.3452 0.5465 0.050 Uiso 1 1 calc R . .
H8B H -0.6117 0.3020 0.6657 0.050 Uiso 1 1 calc R . .
C9 C -0.6996(10) 0.4153(5) 0.6412(9) 0.045(2) Uani 1 1 d . . .
H9A H -0.7995 0.3923 0.6275 0.054 Uiso 1 1 calc R . .
H9B H -0.7008 0.4579 0.5807 0.054 Uiso 1 1 calc R . .
C10 C -0.6467(10) 0.4463(5) 0.7725(8) 0.043(2) Uani 1 1 d . . .
H10A H -0.6851 0.5000 0.7803 0.052 Uiso 1 1 calc R . .
H10B H -0.6780 0.4110 0.8316 0.052 Uiso 1 1 calc R . .
C11 C -0.4796(9) 0.4470(5) 0.7929(8) 0.040(2) Uani 1 1 d . . .
H11A H -0.4320 0.4335 0.8798 0.048 Uiso 1 1 calc R . .
C12 C -0.4144(9) 0.5244(5) 0.7561(8) 0.0357(19) Uani 1 1 d . . .
H12A H -0.4896 0.5535 0.6950 0.043 Uiso 1 1 calc R . .
H12B H -0.3796 0.5585 0.8286 0.043 Uiso 1 1 calc R . .
C13 C -0.1910(9) 0.5581(5) 0.6826(7) 0.0341(19) Uani 1 1 d . . .
N13 N -0.2909(7) 0.5017(4) 0.7038(6) 0.0325(16) Uani 1 1 d . . .
C14 C -0.2163(10) 0.6386(5) 0.6947(7) 0.0354(19) Uani 1 1 d . . .
H14A H -0.3030 0.6553 0.7174 0.042 Uiso 1 1 calc R . .
C15 C -0.1166(10) 0.6943(5) 0.6740(8) 0.038(2) Uani 1 1 d . . .
H15A H -0.1363 0.7488 0.6813 0.045 Uiso 1 1 calc R . .
C16 C 0.0113(10) 0.6711(5) 0.6427(8) 0.040(2) Uani 1 1 d . . .
H16A H 0.0799 0.7097 0.6301 0.048 Uiso 1 1 calc R . .
C17 C 0.0397(9) 0.5920(5) 0.6295(7) 0.036(2) Uani 1 1 d . . .
H17A H 0.1277 0.5762 0.6081 0.044 Uiso 1 1 calc R . .
C18 C -0.0616(9) 0.5355(5) 0.6478(7) 0.037(2) Uani 1 1 d . . .
H18A H -0.0432 0.4813 0.6366 0.045 Uiso 1 1 calc R . .

loop_
_atom_site_aniso_label
_atom_site_aniso_U_11
_atom_site_aniso_U_22
_atom_site_aniso_U_33
_atom_site_aniso_U_23
_atom_site_aniso_U_13
_atom_site_aniso_U_12
P1 0.0440(14) 0.0256(11) 0.0328(13) 0.0015(8) 0.0046(10) 0.0011(9)
O1 0.042(3) 0.030(3) 0.037(3) -0.004(2) 0.004(3) -0.001(3)
C1 0.039(5) 0.038(5) 0.026(4) 0.003(3) -0.004(4) -0.011(4)
C2 0.056(6) 0.029(4) 0.039(5) 0.009(4) 0.007(4) 0.001(4)
O2 0.048(4) 0.054(4) 0.026(3) -0.001(3) 0.000(3) 0.006(3)
C3 0.053(6) 0.048(5) 0.029(4) 0.010(4) 0.007(4) -0.006(5)
C4 0.041(5) 0.046(5) 0.047(5) 0.017(4) -0.010(4) 0.002(4)
C5 0.034(5) 0.033(4) 0.069(6) 0.010(4) 0.015(4) 0.004(4)
Br5 0.0592(9) 0.0367(8) 0.0702(9) 0.0071(4) 0.0199(6) 0.0101(4)
C6 0.057(6) 0.026(4) 0.037(5) 0.003(4) 0.008(4) -0.003(4)
C7 0.069(7) 0.072(7) 0.029(5) 0.001(5) 0.001(5) 0.001(6)
N1 0.033(4) 0.031(4) 0.040(4) 0.003(3) 0.007(3) 0.003(3)
C8 0.037(5) 0.039(5) 0.047(5) -0.002(4) 0.007(4) -0.001(4)
C9 0.040(5) 0.035(5) 0.055(6) 0.001(4) 0.002(4) 0.000(4)
C10 0.052(6) 0.036(5) 0.043(5) 0.003(4) 0.015(4) 0.004(4)
C11 0.036(5) 0.041(5) 0.045(5) 0.005(4) 0.012(4) -0.004(4)
C12 0.034(4) 0.040(5) 0.037(4) -0.005(4) 0.016(4) 0.003(4)
C13 0.040(5) 0.033(4) 0.025(4) 0.002(3) -0.001(3) -0.004(4)
N13 0.030(4) 0.027(3) 0.040(4) 0.001(3) 0.007(3) -0.004(3)
C14 0.040(5) 0.028(4) 0.035(4) -0.001(3) 0.001(4) 0.000(4)
C15 0.042(5) 0.030(4) 0.040(5) 0.004(4) 0.006(4) 0.001(4)
C16 0.032(5) 0.042(5) 0.046(5) 0.000(4) 0.011(4) -0.002(4)
C17 0.039(5) 0.033(4) 0.036(5) 0.000(4) 0.006(4) 0.000(4)
C18 0.038(5) 0.029(4) 0.040(5) -0.004(3) -0.001(4) 0.003(4)

loop_
_atom_type_symbol
_atom_type_description
_atom_type_scat_dispersion_real
_atom_type_scat_dispersion_imag
_atom_type_scat_source
C C 0.0033 0.0016 'International Tables Vol C Tables 4.2.6.8 and 6.1.1.4'
H H 0.0000 0.0000 'International Tables Vol C Tables 4.2.6.8 and 6.1.1.4'
N N 0.0061 0.0033 'International Tables Vol C Tables 4.2.6.8 and 6.1.1.4'
O O 0.0106 0.0060 'International Tables Vol C Tables 4.2.6.8 and 6.1.1.4'
P P 0.1023 0.0942 'International Tables Vol C Tables 4.2.6.8 and 6.1.1.4'
Br Br -0.2901 2.4595 'International Tables Vol C Tables 4.2.6.8 and 6.1.1.4'

loop_
_geom_angle_atom_site_label_1
_geom_angle_atom_site_label_2
_geom_angle_atom_site_label_3
_geom_angle
_geom_angle_site_symmetry_1
_geom_angle_site_symmetry_3
_geom_angle_publ_flag
O1 P1 N1 117.3(4) . . ?
O1 P1 N13 117.8(3) . . ?
N1 P1 N13 95.3(3) . . ?
O1 P1 C1 107.7(4) . . ?
N1 P1 C1 108.0(4) . . ?
N13 P1 C1 110.1(4) . . ?
C6 C1 C2 118.7(8) . . ?
C6 C1 P1 117.5(6) . . ?
C2 C1 P1 123.8(7) . . ?
O2 C2 C3 123.6(8) . . ?
O2 C2 C1 116.9(8) . . ?
C3 C2 C1 119.4(9) . . ?
C2 O2 C7 118.9(7) . . ?
C4 C3 C2 120.8(8) . . ?
C4 C3 H3A 119.6 . . ?
C2 C3 H3A 119.6 . . ?
C5 C4 C3 120.3(8) . . ?
C5 C4 H4A 119.8 . . ?
C3 C4 H4A 119.8 . . ?
C4 C5 C6 119.8(9) . . ?
C4 C5 Br5 121.4(7) . . ?
C6 C5 Br5 118.8(7) . . ?
C1 C6 C5 120.9(8) . . ?
C1 C6 H6A 119.6 . . ?
C5 C6 H6A 119.6 . . ?
O2 C7 H7A 109.5 . . ?
O2 C7 H7B 109.5 . . ?
H7A C7 H7B 109.5 . . ?
O2 C7 H7C 109.5 . . ?
H7A C7 H7C 109.5 . . ?
H7B C7 H7C 109.5 . . ?
C11 N1 C8 108.6(6) . . ?
C11 N1 P1 114.1(5) . . ?
C8 N1 P1 122.0(6) . . ?
C9 C8 N1 103.6(7) . . ?
C9 C8 H8A 111.0 . . ?
N1 C8 H8A 111.0 . . ?
C9 C8 H8B 111.0 . . ?
N1 C8 H8B 111.0 . . ?
H8A C8 H8B 109.0 . . ?
C8 C9 C10 103.5(7) . . ?
C8 C9 H9A 111.1 . . ?
C10 C9 H9A 111.1 . . ?
C8 C9 H9B 111.1 . . ?
C10 C9 H9B 111.1 . . ?
H9A C9 H9B 109.0 . . ?
C11 C10 C9 103.3(7) . . ?
C11 C10 H10A 111.1 . . ?
C9 C10 H10A 111.1 . . ?
C11 C10 H10B 111.1 . . ?
C9 C10 H10B 111.1 . . ?
H10A C10 H10B 109.1 . . ?
N1 C11 C10 105.9(7) . . ?
N1 C11 C12 105.0(6) . . ?
C10 C11 C12 115.0(7) . . ?
N1 C11 H11A 110.2 . . ?
C10 C11 H11A 110.2 . . ?
C12 C11 H11A 110.2 . . ?
N13 C12 C11 106.5(6) . . ?
N13 C12 H12A 110.4 . . ?
C11 C12 H12A 110.4 . . ?
N13 C12 H12B 110.4 . . ?
C11 C12 H12B 110.4 . . ?
H12A C12 H12B 108.6 . . ?
N13 C13 C14 121.1(8) . . ?
N13 C13 C18 121.0(7) . . ?
C14 C13 C18 117.9(8) . . ?
C13 N13 C12 120.8(7) . . ?
C13 N13 P1 126.1(6) . . ?
C12 N13 P1 112.1(5) . . ?
C15 C14 C13 120.9(9) . . ?
C15 C14 H14A 119.5 . . ?
C13 C14 H14A 119.5 . . ?
C16 C15 C14 120.5(8) . . ?
C16 C15 H15A 119.8 . . ?
C14 C15 H15A 119.8 . . ?
C17 C16 C15 120.2(8) . . ?
C17 C16 H16A 119.9 . . ?
C15 C16 H16A 119.9 . . ?
C16 C17 C18 119.7(8) . . ?
C16 C17 H17A 120.1 . . ?
C18 C17 H17A 120.1 . . ?
C17 C18 C13 120.8(8) . . ?
C17 C18 H18A 119.6 . . ?
C13 C18 H18A 119.6 . . ?

loop_
_geom_bond_atom_site_label_1
_geom_bond_atom_site_label_2
_geom_bond_distance
_geom_bond_site_symmetry_2
_geom_bond_publ_flag
P1 O1 1.474(6) . ?
P1 N1 1.622(7) . ?
P1 N13 1.676(7) . ?
P1 C1 1.817(9) . ?
C1 C6 1.385(13) . ?
C1 C2 1.416(12) . ?
C2 O2 1.360(11) . ?
C2 C3 1.383(13) . ?
O2 C7 1.414(10) . ?
C3 C4 1.379(14) . ?
C3 H3A 0.9500 . ?
C4 C5 1.374(13) . ?
C4 H4A 0.9500 . ?
C5 C6 1.393(12) . ?
C5 Br5 1.897(9) . ?
C6 H6A 0.9500 . ?
C7 H7A 0.9800 . ?
C7 H7B 0.9800 . ?
C7 H7C 0.9800 . ?
N1 C11 1.486(11) . ?
N1 C8 1.517(11) . ?
C8 C9 1.510(13) . ?
C8 H8A 0.9900 . ?
C8 H8B 0.9900 . ?
C9 C10 1.535(12) . ?
C9 H9A 0.9900 . ?
C9 H9B 0.9900 . ?
C10 C11 1.525(12) . ?
C10 H10A 0.9900 . ?
C10 H10B 0.9900 . ?
C11 C12 1.544(12) . ?
C11 H11A 1.0000 . ?
C12 N13 1.467(10) . ?
C12 H12A 0.9900 . ?
C12 H12B 0.9900 . ?
C13 N13 1.397(10) . ?
C13 C14 1.398(11) . ?
C13 C18 1.411(12) . ?
C14 C15 1.386(12) . ?
C14 H14A 0.9500 . ?
C15 C16 1.382(12) . ?
C15 H15A 0.9500 . ?
C16 C17 1.382(12) . ?
C16 H16A 0.9500 . ?
C17 C18 1.397(12) . ?
C17 H17A 0.9500 . ?
C18 H18A 0.9500 . ?

loop_
_geom_torsion_atom_site_label_1
_geom_torsion_atom_site_label_2
_geom_torsion_atom_site_label_3
_geom_torsion_atom_site_label_4
_geom_torsion
_geom_torsion_site_symmetry_1
_geom_torsion_site_symmetry_2
_geom_torsion_site_symmetry_3
_geom_torsion_site_symmetry_4
_geom_torsion_publ_flag
O1 P1 C1 C6 -8.2(8) . . . . ?
N1 P1 C1 C6 119.3(7) . . . . ?
N13 P1 C1 C6 -137.8(7) . . . . ?
O1 P1 C1 C2 173.3(7) . . . . ?
N1 P1 C1 C2 -59.2(8) . . . . ?
N13 P1 C1 C2 43.7(8) . . . . ?
C6 C1 C2 O2 179.1(8) . . . . ?
P1 C1 C2 O2 -2.4(12) . . . . ?
C6 C1 C2 C3 -3.9(13) . . . . ?
P1 C1 C2 C3 174.6(7) . . . . ?
C3 C2 O2 C7 9.7(14) . . . . ?
C1 C2 O2 C7 -173.4(8) . . . . ?
O2 C2 C3 C4 179.1(9) . . . . ?
C1 C2 C3 C4 2.2(14) . . . . ?
C2 C3 C4 C5 0.9(14) . . . . ?
C3 C4 C5 C6 -2.3(14) . . . . ?
C3 C4 C5 Br5 179.9(7) . . . . ?
C2 C1 C6 C5 2.5(13) . . . . ?
P1 C1 C6 C5 -176.1(7) . . . . ?
C4 C5 C6 C1 0.6(13) . . . . ?
Br5 C5 C6 C1 178.5(7) . . . . ?
O1 P1 N1 C11 -132.9(6) . . . . ?
N13 P1 N1 C11 -7.8(6) . . . . ?
C1 P1 N1 C11 105.3(6) . . . . ?
O1 P1 N1 C8 0.9(8) . . . . ?
N13 P1 N1 C8 126.0(6) . . . . ?
C1 P1 N1 C8 -120.9(6) . . . . ?
C11 N1 C8 C9 19.8(9) . . . . ?
P1 N1 C8 C9 -116.1(7) . . . . ?
N1 C8 C9 C10 -35.6(9) . . . . ?
C8 C9 C10 C11 38.3(9) . . . . ?
C8 N1 C11 C10 4.1(9) . . . . ?
P1 N1 C11 C10 143.8(6) . . . . ?
C8 N1 C11 C12 -118.0(7) . . . . ?
P1 N1 C11 C12 21.7(8) . . . . ?
C9 C10 C11 N1 -25.9(8) . . . . ?
C9 C10 C11 C12 89.6(9) . . . . ?
N1 C11 C12 N13 -27.1(8) . . . . ?
C10 C11 C12 N13 -143.1(7) . . . . ?
C14 C13 N13 C12 -8.8(11) . . . . ?
C18 C13 N13 C12 171.5(7) . . . . ?
C14 C13 N13 P1 158.3(6) . . . . ?
C18 C13 N13 P1 -21.4(11) . . . . ?
C11 C12 N13 C13 -167.8(7) . . . . ?
C11 C12 N13 P1 23.4(8) . . . . ?
O1 P1 N13 C13 -53.4(8) . . . . ?
N1 P1 N13 C13 -178.1(7) . . . . ?
C1 P1 N13 C13 70.6(7) . . . . ?
O1 P1 N13 C12 114.7(6) . . . . ?
N1 P1 N13 C12 -10.0(6) . . . . ?
C1 P1 N13 C12 -121.4(6) . . . . ?
N13 C13 C14 C15 179.8(7) . . . . ?
C18 C13 C14 C15 -0.5(12) . . . . ?
C13 C14 C15 C16 -1.0(13) . . . . ?
C14 C15 C16 C17 1.2(13) . . . . ?
C15 C16 C17 C18 0.1(13) . . . . ?
C16 C17 C18 C13 -1.6(12) . . . . ?
N13 C13 C18 C17 -178.5(7) . . . . ?
C14 C13 C18 C17 1.8(11) . . . . ?
